data_4518395
loop_
_publ_author_name
'Peter, Aneeshma'
'Mohan, Midhun'
'Maris, Thierry'
'Wuest, James D.'
'Duong, Adam'

_publ_section_title
;
 Comparing Crystallizations in Three Dimensions and Two Dimensions:
 Behavior of Isomers of [2,2?-Bipyridine]dicarbonitrile and
 [1,10-Phenanthroline]dicarbonitrile
;
_journal_name_full 'Crystal Growth and Design'
_journal_page_first 5242
_journal_page_last 5248
_journal_paper_doi 10.1021/acs.cgd.7b00777
_journal_volume 17
_journal_year 2017
_chemical_compound_source 'Synthesized by the authors. See text'
_chemical_formula_moiety 'C14 H6 N4'
_chemical_formula_sum 'C14 H6 N4'
_chemical_formula_weight 230.23
_chemical_name_systematic
; 
1,10-phenanthroline-4,7-dicarbonitrile
;
_space_group_IT_number 33
_space_group_name_Hall 'P 2c -2n'
_space_group_name_H-M_alt 'P n a 21'
_symmetry_cell_setting orthorhombic
_symmetry_space_group_name_Hall 'P 2c -2n'
_symmetry_space_group_name_H-M 'P n a 21'
_atom_sites_solution_hydrogens geom
_atom_sites_solution_primary direct
_atom_sites_solution_secondary difmap
_audit_creation_method SHELXL-97
_cell_angle_alpha 90
_cell_angle_beta 90
_cell_angle_gamma 90
_cell_formula_units_Z 4
_cell_length_a 6.9215(2)
_cell_length_b 14.7012(3)
_cell_length_c 10.7329(2)
_cell_measurement_reflns_used 4447
_cell_measurement_temperature 150
_cell_measurement_theta_max 67.04
_cell_measurement_theta_min 5.10
_cell_volume 1092.12(4)
_computing_cell_refinement 'SAINT V7.34A (Bruker AXS, 2006b)'
_computing_data_collection 'APEX2 v2.1-0 (Bruker AXS, 2006a)'
_computing_data_reduction 'SAINT V7.34A (Bruker AXS, 2006b)'
_computing_molecular_graphics 'SHELXTL v6.12 (Bruker AXS, 2001)'
_computing_publication_material 'UdMX (Maris, 2004)'
_computing_structure_refinement 'SHELXL97 (Sheldrick, 1997)'
_computing_structure_solution 'SIR97 (Altomare et al., 1997)'
_diffrn_ambient_temperature 150
_diffrn_detector_area_resol_mean 8.3
_diffrn_measured_fraction_theta_full 0.994
_diffrn_measured_fraction_theta_max 0.994
_diffrn_measurement_device_type 'Bruker Microstar'
_diffrn_measurement_method \w
_diffrn_radiation_monochromator 'Helios optics'
_diffrn_radiation_source 'Rotating Anode'
_diffrn_radiation_type CuK\a
_diffrn_radiation_wavelength 1.54178
_diffrn_reflns_av_R_equivalents 0.047
_diffrn_reflns_av_sigmaI/netI 0.0275
_diffrn_reflns_limit_h_max 7
_diffrn_reflns_limit_h_min -8
_diffrn_reflns_limit_k_max 17
_diffrn_reflns_limit_k_min -17
_diffrn_reflns_limit_l_max 12
_diffrn_reflns_limit_l_min -12
_diffrn_reflns_number 16626
_diffrn_reflns_theta_full 67.56
_diffrn_reflns_theta_max 67.56
_diffrn_reflns_theta_min 5.10
_exptl_absorpt_coefficient_mu 0.716
_exptl_absorpt_correction_T_max 0.9718
_exptl_absorpt_correction_T_min 0.8997
_exptl_absorpt_correction_type multi-scan
_exptl_absorpt_process_details 'Sadabs (Sheldrick, 2004)'
_exptl_crystal_colour yellow-orange
_exptl_crystal_density_diffrn 1.400
_exptl_crystal_density_method 'not measured'
_exptl_crystal_description block
_exptl_crystal_F_000 472
_exptl_crystal_size_max 0.08
_exptl_crystal_size_mid 0.08
_exptl_crystal_size_min 0.04
_refine_diff_density_max 0.102
_refine_diff_density_min -0.152
_refine_diff_density_rms 0.037
_refine_ls_abs_structure_details 'Friedel Pairs have been merged'
_refine_ls_extinction_method none
_refine_ls_goodness_of_fit_ref 1.092
_refine_ls_hydrogen_treatment constr
_refine_ls_matrix_type full
_refine_ls_number_parameters 164
_refine_ls_number_reflns 1040
_refine_ls_number_restraints 1
_refine_ls_restrained_S_all 1.091
_refine_ls_R_factor_all 0.0384
_refine_ls_R_factor_gt 0.0318
_refine_ls_shift/su_max 0.000
_refine_ls_shift/su_mean 0.000
_refine_ls_structure_factor_coef Fsqd
_refine_ls_weighting_details 'calc w=1/[\s^2^(Fo^2^)+(0.0554P)^2^+0.0640P] where P=(Fo^2^+2Fc^2^)/3'
_refine_ls_weighting_scheme calc
_refine_ls_wR_factor_gt 0.0802
_refine_ls_wR_factor_ref 0.0845
_reflns_number_gt 927
_reflns_number_total 1040
_reflns_threshold_expression I>2\s(I)
_cod_data_source_file jw1331.cif
_cod_data_source_block jw1331
_cod_depositor_comments
;
The following automatic conversions were performed:

data item '_geom_angle_publ_flag' value 'Y' was changed to 'y' in
accordance with the built-in table derived from the CIF Core
dictionary named 'cif_core.dic' version 2.4.5 last updated on
2014-11-21 (28 times).

data item '_geom_bond_publ_flag' value 'Y' was changed to 'y' in
accordance with the built-in table derived from the CIF Core
dictionary named 'cif_core.dic' version 2.4.5 last updated on
2014-11-21 (20 times).

Automatic conversion script
Id: cif_fix_values 8369 2020-08-20 11:38:08Z andrius 
;
_cod_original_sg_symbol_H-M Pna21
_cod_database_code 4518395

loop_
_space_group_symop_id
_space_group_symop_operation_xyz
1 'x, y, z'
2 '-x, -y, z+1/2'
3 '-x+1/2, y+1/2, z+1/2'
4 'x+1/2, -y+1/2, z'

loop_
_atom_site_label
_atom_site_type_symbol
_atom_site_fract_x
_atom_site_fract_y
_atom_site_fract_z
_atom_site_U_iso_or_equiv
_atom_site_adp_type
_atom_site_occupancy
_atom_site_symmetry_multiplicity
_atom_site_calc_flag
_atom_site_refinement_flags
_atom_site_disorder_assembly
_atom_site_disorder_group
C1 C 0.1264(4) 0.24240(18) 0.5406(2) 0.0458(6) Uani 1 1 d . . .
H1 H 0.1585 0.2178 0.4614 0.055 Uiso 1 1 calc R . .
C2 C 0.1175(4) 0.33656(19) 0.5521(2) 0.0483(7) Uani 1 1 d . . .
H2 H 0.1412 0.3747 0.4823 0.058 Uiso 1 1 calc R . .
C3 C 0.0742(4) 0.37324(17) 0.6657(2) 0.0449(6) Uani 1 1 d . . .
C4 C 0.0377(3) 0.31468(16) 0.7690(2) 0.0366(5) Uani 1 1 d . . .
C5 C 0.0483(4) 0.22055(16) 0.74628(19) 0.0349(5) Uani 1 1 d . . .
C6 C 0.0670(4) 0.4703(2) 0.6840(3) 0.0564(7) Uani 1 1 d . . .
C7 C -0.0065(3) 0.34848(16) 0.8904(2) 0.0393(6) Uani 1 1 d . . .
H7 H -0.0133 0.4123 0.9041 0.047 Uiso 1 1 calc R . .
C8 C -0.0387(3) 0.29098(16) 0.9859(2) 0.0371(5) Uani 1 1 d . . .
H8 H -0.0666 0.3146 1.0663 0.045 Uiso 1 1 calc R . .
C9 C -0.0313(3) 0.19460(17) 0.9672(2) 0.0338(5) Uani 1 1 d . . .
C10 C 0.0113(3) 0.15835(17) 0.84845(19) 0.0349(5) Uani 1 1 d . . .
C11 C -0.0115(4) 0.01217(18) 0.9205(2) 0.0482(6) Uani 1 1 d . . .
H11 H -0.0052 -0.0513 0.9047 0.058 Uiso 1 1 calc R . .
C12 C -0.0531(4) 0.04005(16) 1.0427(2) 0.0450(6) Uani 1 1 d . . .
H12 H -0.0734 -0.0029 1.1076 0.054 Uiso 1 1 calc R . .
C13 C -0.0632(4) 0.13161(16) 1.06440(19) 0.0368(5) Uani 1 1 d . . .
C14 C -0.1090(4) 0.16540(17) 1.1880(2) 0.0429(6) Uani 1 1 d . . .
N1 N 0.0927(3) 0.18477(13) 0.63326(18) 0.0406(5) Uani 1 1 d . . .
N2 N 0.0197(3) 0.06797(13) 0.82568(18) 0.0421(5) Uani 1 1 d . . .
N3 N 0.0627(5) 0.54686(16) 0.6994(3) 0.0798(9) Uani 1 1 d . . .
N4 N -0.1452(4) 0.19249(14) 1.2838(2) 0.0564(6) Uani 1 1 d . . .

loop_
_atom_site_aniso_label
_atom_site_aniso_U_11
_atom_site_aniso_U_22
_atom_site_aniso_U_33
_atom_site_aniso_U_23
_atom_site_aniso_U_13
_atom_site_aniso_U_12
C1 0.0457(15) 0.0671(16) 0.0247(10) 0.0045(11) 0.0025(9) -0.0070(11)
C2 0.0486(17) 0.0637(15) 0.0327(12) 0.0139(11) 0.0016(11) -0.0043(12)
C3 0.0370(14) 0.0546(13) 0.0432(15) 0.0119(11) 0.0025(11) 0.0004(11)
C4 0.0277(12) 0.0507(13) 0.0315(11) 0.0034(11) -0.0027(10) 0.0013(10)
C5 0.0326(13) 0.0476(13) 0.0245(11) 0.0013(9) -0.0019(9) -0.0019(9)
C6 0.0609(18) 0.0597(16) 0.0486(14) 0.0182(13) 0.0088(14) 0.0050(13)
C7 0.0361(14) 0.0433(12) 0.0385(13) -0.0019(11) 0.0015(11) 0.0034(10)
C8 0.0327(13) 0.0522(13) 0.0265(11) -0.0040(10) -0.0001(10) 0.0025(10)
C9 0.0318(13) 0.0472(12) 0.0225(10) 0.0007(10) -0.0007(8) 0.0010(11)
C10 0.0329(13) 0.0486(12) 0.0231(11) 0.0013(10) -0.0040(9) 0.0003(9)
C11 0.0705(18) 0.0455(13) 0.0285(13) 0.0006(10) 0.0021(11) 0.0027(12)
C12 0.0581(17) 0.0501(14) 0.0270(12) 0.0027(11) 0.0005(12) 0.0021(11)
C13 0.0389(13) 0.0502(12) 0.0213(11) 0.0001(9) -0.0008(9) 0.0030(11)
C14 0.0512(15) 0.0528(12) 0.0247(11) 0.0038(10) -0.0001(11) 0.0020(11)
N1 0.0422(12) 0.0577(12) 0.0221(9) -0.0017(8) 0.0012(8) -0.0052(9)
N2 0.0538(13) 0.0458(11) 0.0266(9) -0.0001(9) 0.0010(9) 0.0006(9)
N3 0.105(2) 0.0559(14) 0.0784(19) 0.0173(15) 0.0138(18) 0.0101(13)
N4 0.0723(16) 0.0687(13) 0.0282(10) -0.0016(10) 0.0052(10) 0.0043(12)

loop_
_atom_type_symbol
_atom_type_description
_atom_type_scat_dispersion_real
_atom_type_scat_dispersion_imag
_atom_type_scat_source
C C 0.0181 0.0000 'International Tables Vol C Tables 4.2.6.8 and 6.1.1.4'
H H 0.0000 0.0000 'International Tables Vol C Tables 4.2.6.8 and 6.1.1.4'
N N 0.0311 0.0000 'International Tables Vol C Tables 4.2.6.8 and 6.1.1.4'

loop_
_geom_angle_atom_site_label_1
_geom_angle_atom_site_label_2
_geom_angle_atom_site_label_3
_geom_angle_site_symmetry_1
_geom_angle_site_symmetry_2
_geom_angle_site_symmetry_3
_geom_angle
_geom_angle_publ_flag
N1 C1 C2 . . . 124.1(2) y
N1 C1 H1 . . . 117.9 ?
C2 C1 H1 . . . 117.9 ?
C3 C2 C1 . . . 118.8(2) y
C3 C2 H2 . . . 120.6 ?
C1 C2 H2 . . . 120.6 ?
C2 C3 C4 . . . 119.6(2) y
C2 C3 C6 . . . 121.3(2) y
C4 C3 C6 . . . 119.1(2) y
C5 C4 C3 . . . 116.7(2) y
C5 C4 C7 . . . 120.8(2) y
C3 C4 C7 . . . 122.5(2) y
N1 C5 C4 . . . 123.2(2) y
N1 C5 C10 . . . 118.12(19) y
C4 C5 C10 . . . 118.7(2) y
N3 C6 C3 . . . 179.2(4) y
C8 C7 C4 . . . 120.7(2) y
C8 C7 H7 . . . 119.6 ?
C4 C7 H7 . . . 119.6 ?
C7 C8 C9 . . . 120.6(2) y
C7 C8 H8 . . . 119.7 ?
C9 C8 H8 . . . 119.7 ?
C10 C9 C13 . . . 116.9(2) y
C10 C9 C8 . . . 120.49(19) y
C13 C9 C8 . . . 122.6(2) y
N2 C10 C9 . . . 122.9(2) y
N2 C10 C5 . . . 118.37(19) y
C9 C10 C5 . . . 118.8(2) y
N2 C11 C12 . . . 124.8(2) y
N2 C11 H11 . . . 117.6 ?
C12 C11 H11 . . . 117.6 ?
C13 C12 C11 . . . 117.2(2) y
C13 C12 H12 . . . 121.4 ?
C11 C12 H12 . . . 121.4 ?
C12 C13 C9 . . . 120.8(2) y
C12 C13 C14 . . . 120.2(2) y
C9 C13 C14 . . . 119.0(2) y
N4 C14 C13 . . . 179.4(3) y
C1 N1 C5 . . . 117.53(19) y
C11 N2 C10 . . . 117.5(2) y

loop_
_geom_bond_atom_site_label_1
_geom_bond_atom_site_label_2
_geom_bond_site_symmetry_1
_geom_bond_site_symmetry_2
_geom_bond_distance
_geom_bond_publ_flag
C1 N1 . . 1.327(3) y
C1 C2 . . 1.391(4) y
C1 H1 . . 0.95 ?
C2 C3 . . 1.366(4) y
C2 H2 . . 0.95 ?
C3 C4 . . 1.426(3) y
C3 C6 . . 1.441(4) y
C4 C5 . . 1.407(3) y
C4 C7 . . 1.428(3) y
C5 N1 . . 1.357(3) y
C5 C10 . . 1.451(3) y
C6 N3 . . 1.138(4) y
C7 C8 . . 1.347(4) y
C7 H7 . . 0.95 ?
C8 C9 . . 1.432(3) y
C8 H8 . . 0.95 ?
C9 C10 . . 1.412(3) y
C9 C13 . . 1.413(3) y
C10 N2 . . 1.352(3) y
C11 N2 . . 1.325(3) y
C11 C12 . . 1.404(3) y
C11 H11 . . 0.95 ?
C12 C13 . . 1.368(3) y
C12 H12 . . 0.95 ?
C13 C14 . . 1.452(3) y
C14 N4 . . 1.131(3) y

loop_
_geom_hbond_atom_site_label_D
_geom_hbond_atom_site_label_H
_geom_hbond_atom_site_label_A
_geom_hbond_distance_DH
_geom_hbond_distance_HA
_geom_hbond_distance_DA
_geom_hbond_angle_DHA
_geom_hbond_site_symmetry_A
C8 H8 N3 0.95 2.49 3.311(4) 144.9 2_565
C12 H12 N2 0.95 2.56 3.435(3) 154 2
